data_4345815
loop_
_publ_author_name
'Bekker, Tatyana B.'
'Rashchenko, Sergey V.'
'Solntsev, Vladimir P.'
'Yelisseyev, Alexander P.'
'Kragzhda, Alexander A.'
'Bakakin, Vladimir V.'
'Seryotkin, Yuriy V.'
'Kokh, Alexander E.'
'Kokh, Konstantin A.'
'Kuznetsov, Artem B.'

_publ_section_title
;
 Growth and Optical Properties of LixNa1-xBa12(BO3)7F4 Fluoride Borates
 with &quot;Antizeolite&quot; Structure.
;
_journal_issue 9
_journal_name_full 'Inorganic chemistry'
_journal_page_first 5411
_journal_page_last 5419
_journal_paper_doi 10.1021/acs.inorgchem.7b00520
_journal_volume 56
_journal_year 2017
_chemical_formula_sum 'B7 Ba12 F4 Li O21'
_chemical_formula_weight 2142.69
_chemical_name_systematic 'barium lithium fluoride borate'
_space_group_crystal_system tetragonal
_space_group_IT_number 106
_space_group_name_Hall 'P 4c -2ab'
_space_group_name_H-M_alt 'P 42 b c'
_symmetry_space_group_name_Hall 'P 4c -2ab'
_symmetry_space_group_name_H-M 'P 42 b c'
_audit_creation_method SHELXL-2016/6
_cell_angle_alpha 90
_cell_angle_beta 90
_cell_angle_gamma 90
_cell_formula_units_Z 4
_cell_length_a 13.53491(8)
_cell_length_b 13.53491(8)
_cell_length_c 14.93849(16)
_cell_measurement_reflns_used 51008
_cell_measurement_temperature 293(2)
_cell_measurement_theta_max 32.2130
_cell_measurement_theta_min 1.9900
_cell_volume 2736.64(4)
_computing_cell_refinement 'CrysAlisPro 1.171.38.43 (Rigaku OD, 2015)'
_computing_data_collection 'CrysAlisPro 1.171.38.43 (Rigaku OD, 2015)'
_computing_data_reduction 'CrysAlisPro 1.171.38.43 (Rigaku OD, 2015)'
_computing_structure_refinement 'SHELXL-2016/6 (Sheldrick, 2016)'
_computing_structure_solution 'SHELXS-2013/1 (Sheldrick, 2013)'
_diffrn_ambient_temperature 293(2)
_diffrn_measured_fraction_theta_full 1.000
_diffrn_measured_fraction_theta_max 0.999
_diffrn_measurement_device_type 'STOE IPDS-2T'
_diffrn_measurement_method '\w scans'
_diffrn_radiation_type MoK\a
_diffrn_radiation_wavelength 0.71073
_diffrn_reflns_av_R_equivalents 0.0679
_diffrn_reflns_av_unetI/netI 0.0160
_diffrn_reflns_Laue_measured_fraction_full 1.000
_diffrn_reflns_Laue_measured_fraction_max 0.999
_diffrn_reflns_limit_h_max 20
_diffrn_reflns_limit_h_min -20
_diffrn_reflns_limit_k_max 20
_diffrn_reflns_limit_k_min -20
_diffrn_reflns_limit_l_max 22
_diffrn_reflns_limit_l_min -22
_diffrn_reflns_number 128621
_diffrn_reflns_point_group_measured_fraction_full 1.000
_diffrn_reflns_point_group_measured_fraction_max 0.998
_diffrn_reflns_theta_full 25.242
_diffrn_reflns_theta_max 32.345
_diffrn_reflns_theta_min 2.128
_diffrn_source 'sealed X-ray tube'
_exptl_absorpt_coefficient_mu 17.063
_exptl_absorpt_correction_T_max 0.31727
_exptl_absorpt_correction_T_min 0.29594
_exptl_absorpt_correction_type empirical
_exptl_absorpt_process_details
;
CrysAlisPro 1.171.38.43 (Rigaku Oxford Diffraction, 2015)
Spherical absorption correction
 using 0.05 mm equivalent radius and absorption coefficient.
Empirical absorption correction using spherical harmonics,
 implemented in SCALE3 ABSPACK scaling algorithm.
;
_exptl_crystal_colour pinkish
_exptl_crystal_density_diffrn 5.201
_exptl_crystal_description grain
_exptl_crystal_F_000 3656
_exptl_crystal_size_max 0.1
_exptl_crystal_size_mid 0.1
_exptl_crystal_size_min 0.1
_refine_diff_density_max 1.135
_refine_diff_density_min -1.038
_refine_diff_density_rms 0.249
_refine_ls_abs_structure_details
;
 Flack x determined using 2072 quotients [(I+)-(I-)]/[(I+)+(I-)]
 (Parsons, Flack and Wagner, Acta Cryst. B69 (2013) 249-259).
;
_refine_ls_abs_structure_Flack 0.50(3)
_refine_ls_extinction_coef 0.00281(5)
_refine_ls_extinction_expression Fc^*^=kFc[1+0.001xFc^2^\l^3^/sin(2\q)]^-1/4^
_refine_ls_extinction_method 'SHELXL-2016/6 (Sheldrick 2016)'
_refine_ls_goodness_of_fit_ref 1.222
_refine_ls_hydrogen_treatment undef
_refine_ls_matrix_type full
_refine_ls_number_parameters 179
_refine_ls_number_reflns 4900
_refine_ls_number_restraints 1
_refine_ls_restrained_S_all 1.222
_refine_ls_R_factor_all 0.0308
_refine_ls_R_factor_gt 0.0300
_refine_ls_shift/su_max 0.000
_refine_ls_shift/su_mean 0.000
_refine_ls_structure_factor_coef Fsqd
_refine_ls_weighting_details 'w=1/[\s^2^(Fo^2^)+(0.0145P)^2^+33.3422P] where P=(Fo^2^+2Fc^2^)/3'
_refine_ls_weighting_scheme calc
_refine_ls_wR_factor_gt 0.0624
_refine_ls_wR_factor_ref 0.0629
_reflns_Friedel_coverage 0.931
_reflns_Friedel_fraction_full 0.999
_reflns_Friedel_fraction_max 0.997
_reflns_number_gt 4830
_reflns_number_total 4900
_reflns_threshold_expression 'I > 2\s(I)'
_cod_data_source_file ic7b00520_si_001.cif
_cod_data_source_block shelx
_cod_database_code 4345815
_shelx_space_group_comment
;
The symmetry employed for this shelxl refinement is uniquely defined
by the following loop, which should always be used as a source of
symmetry information in preference to the above space-group names.
They are only intended as comments.
;

loop_
_space_group_symop_operation_xyz
'x, y, z'
'-x, -y, z'
'-y, x, z+1/2'
'y, -x, z+1/2'
'x+1/2, -y+1/2, z'
'-x+1/2, y+1/2, z'
'-y+1/2, -x+1/2, z+1/2'
'y+1/2, x+1/2, z+1/2'

loop_
_atom_site_label
_atom_site_type_symbol
_atom_site_fract_x
_atom_site_fract_y
_atom_site_fract_z
_atom_site_U_iso_or_equiv
_atom_site_adp_type
_atom_site_occupancy
_atom_site_site_symmetry_order
_atom_site_calc_flag
_atom_site_refinement_flags_posn
_atom_site_refinement_flags_adp
_atom_site_refinement_flags_occupancy
Ba1 Ba 0.30006(6) 0.06370(7) 0.44950(4) 0.01119(16) Uani 1 1 d . . .
Ba2 Ba 0.57669(7) 0.20226(6) 0.44939(4) 0.01242(17) Uani 1 1 d . . .
Ba3 Ba 0.000000 0.000000 0.45017(9) 0.0144(2) Uani 1 2 d S T P
Ba4 Ba 0.29827(5) 0.06323(7) 0.18380(4) 0.01083(17) Uani 1 1 d . . .
Ba5 Ba 0.29510(6) -0.07812(6) 0.68108(4) 0.01173(17) Uani 1 1 d . . .
Ba6 Ba 0.16844(3) -0.18061(3) 0.31558(12) 0.01066(9) Uani 1 1 d . . .
Ba7 Ba 0.000000 0.000000 0.18348(9) 0.0157(3) Uani 1 2 d S T P
B1 B 0.1699(14) 0.1512(14) 0.6052(12) 0.015(3) Uani 1 1 d . . .
O1 O 0.2543(9) 0.1104(9) 0.6368(9) 0.020(2) Uani 1 1 d . . .
O2 O 0.1273(9) 0.1182(9) 0.5249(9) 0.017(3) Uani 1 1 d . . .
O3 O 0.6227(9) 0.2726(11) 0.6449(9) 0.030(3) Uani 1 1 d . . .
B2 B 0.1234(5) 0.1177(5) 0.3138(15) 0.0072(12) Uiso 1 1 d . . .
O4 O 0.5250(4) 0.3537(4) 0.3171(11) 0.0139(11) Uani 1 1 d . . .
O5 O 0.1459(4) 0.0192(4) 0.3154(11) 0.0141(10) Uani 1 1 d . . .
O6 O 0.1973(4) 0.1877(4) 0.3217(8) 0.0126(12) Uiso 1 1 d . . .
B3 B 0.3425(12) 0.3326(11) 0.5318(12) 0.007(3) Uiso 1 1 d . . .
O7 O 0.3876(10) 0.2496(9) 0.4934(8) 0.020(2) Uiso 1 1 d . . .
O8 O 0.2347(8) -0.1247(9) 0.4820(8) 0.017(2) Uani 1 1 d . . .
O9 O -0.1180(9) 0.1262(9) 0.6071(10) 0.016(2) Uiso 1 1 d . . .
BC1 B 0.500000 0.000000 0.5475(9) 0.014(3) Uani 1 2 d S T P
OC1 O 0.500000 0.000000 0.4559(7) 0.0171(19) Uani 1 2 d S T P
OC2 O 0.4524(6) -0.0742(6) 0.5910(6) 0.0251(17) Uani 1 1 d . . .
Li1 Li 0.500000 0.000000 0.302(2) 0.021(6) Uiso 1 2 d S . P
F1 F 0.4326(4) 0.1297(4) 0.3178(10) 0.0268(13) Uani 1 1 d . . .
F2 F 0.3604(4) -0.0749(3) 0.3161(9) 0.0194(10) Uani 1 1 d . . .

loop_
_atom_site_aniso_label
_atom_site_aniso_U_11
_atom_site_aniso_U_22
_atom_site_aniso_U_33
_atom_site_aniso_U_23
_atom_site_aniso_U_13
_atom_site_aniso_U_12
Ba1 0.0106(3) 0.0122(3) 0.0108(4) 0.0012(4) -0.0017(3) 0.0003(3)
Ba2 0.0119(4) 0.0114(3) 0.0140(4) 0.0001(3) 0.0024(4) 0.0012(3)
Ba3 0.0148(5) 0.0197(5) 0.0086(6) 0.000 0.000 -0.0086(5)
Ba4 0.0108(3) 0.0110(3) 0.0107(4) 0.0015(5) -0.0007(3) 0.0001(3)
Ba5 0.0116(3) 0.0113(3) 0.0122(4) -0.0010(4) -0.0004(3) 0.0013(3)
Ba6 0.00937(16) 0.01042(17) 0.01217(17) -0.0010(5) -0.0004(4) 0.00250(12)
Ba7 0.0239(6) 0.0129(5) 0.0104(6) 0.000 0.000 -0.0059(5)
B1 0.021(6) 0.018(6) 0.007(5) 0.009(4) -0.003(4) -0.002(4)
O1 0.017(4) 0.016(4) 0.026(4) 0.003(3) -0.009(3) 0.009(3)
O2 0.017(4) 0.019(4) 0.016(4) -0.011(3) -0.007(3) 0.010(3)
O3 0.015(5) 0.048(8) 0.027(6) 0.019(5) -0.006(4) -0.012(5)
O4 0.010(2) 0.012(2) 0.020(3) -0.013(5) 0.003(5) -0.0020(17)
O5 0.014(2) 0.009(2) 0.020(3) 0.006(5) -0.007(5) 0.0003(17)
O8 0.012(4) 0.025(5) 0.013(4) 0.003(4) 0.005(3) -0.003(4)
BC1 0.011(6) 0.013(6) 0.017(9) 0.000 0.000 0.004(4)
OC1 0.022(5) 0.018(5) 0.011(4) 0.000 0.000 0.000(4)
OC2 0.021(4) 0.019(4) 0.035(5) 0.007(3) 0.002(3) -0.002(3)
F1 0.021(2) 0.025(3) 0.035(3) -0.015(5) -0.001(6) -0.002(2)
F2 0.022(2) 0.018(2) 0.018(2) 0.000(5) 0.009(5) 0.0035(17)

loop_
_atom_type_symbol
_atom_type_description
_atom_type_scat_dispersion_real
_atom_type_scat_dispersion_imag
_atom_type_scat_source
Li Li -0.0003 0.0001 'International Tables Vol C Tables 4.2.6.8 and 6.1.1.4'
B B 0.0013 0.0007 'International Tables Vol C Tables 4.2.6.8 and 6.1.1.4'
O O 0.0106 0.0060 'International Tables Vol C Tables 4.2.6.8 and 6.1.1.4'
F F 0.0171 0.0103 'International Tables Vol C Tables 4.2.6.8 and 6.1.1.4'
Ba Ba -0.3244 2.2819 'International Tables Vol C Tables 4.2.6.8 and 6.1.1.4'

loop_
_geom_angle_atom_site_label_1
_geom_angle_atom_site_label_2
_geom_angle_atom_site_label_3
_geom_angle
_geom_angle_site_symmetry_1
_geom_angle_site_symmetry_3
O2 Ba1 O8 84.3(4) . .
O2 Ba1 F1 139.4(3) . .
O8 Ba1 F1 128.7(3) . .
O2 Ba1 OC1 153.4(4) . .
O8 Ba1 OC1 91.1(2) . .
F1 Ba1 OC1 60.8(2) . .
O2 Ba1 F2 135.9(3) . .
O8 Ba1 F2 66.7(3) . .
F1 Ba1 F2 62.4(2) . .
OC1 Ba1 F2 63.4(2) . .
O2 Ba1 O7 91.3(4) . .
O8 Ba1 O7 155.8(4) . .
F1 Ba1 O7 67.4(3) . .
OC1 Ba1 O7 82.2(3) . .
F2 Ba1 O7 128.3(3) . .
O2 Ba1 O6 72.6(3) . .
O8 Ba1 O6 120.0(3) . .
F1 Ba1 O6 70.2(2) . .
OC1 Ba1 O6 130.9(2) . .
F2 Ba1 O6 93.3(3) . .
O7 Ba1 O6 80.8(3) . .
O2 Ba1 O1 50.2(4) . .
O8 Ba1 O1 87.9(4) . .
F1 Ba1 O1 137.2(3) . .
OC1 Ba1 O1 103.5(3) . .
F2 Ba1 O1 150.1(3) . .
O7 Ba1 O1 71.3(3) . .
O6 Ba1 O1 113.7(3) . .
O2 Ba1 O5 74.1(4) . .
O8 Ba1 O5 72.7(3) . .
F1 Ba1 O5 92.4(4) . .
OC1 Ba1 O5 129.3(3) . .
F2 Ba1 O5 66.1(3) . .
O7 Ba1 O5 128.9(3) . .
O6 Ba1 O5 48.13(17) . .
O1 Ba1 O5 122.8(3) . .
O2 Ba1 B1 26.4(4) . .
O8 Ba1 B1 92.2(4) . .
F1 Ba1 B1 139.1(4) . .
OC1 Ba1 B1 128.5(4) . .
F2 Ba1 B1 157.3(4) . .
O7 Ba1 B1 74.4(5) . .
O6 Ba1 B1 90.0(4) . .
O1 Ba1 B1 25.4(4) . .
O5 Ba1 B1 100.5(4) . .
O2 Ba1 BC1 128.1(4) . .
O8 Ba1 BC1 86.6(2) . .
F1 Ba1 BC1 82.3(3) . .
OC1 Ba1 BC1 25.3(3) . .
F2 Ba1 BC1 84.3(3) . .
O7 Ba1 BC1 77.4(3) . .
O6 Ba1 BC1 149.85(18) . .
O1 Ba1 BC1 78.5(3) . .
O5 Ba1 BC1 148.61(19) . .
B1 Ba1 BC1 103.7(4) . .
O2 Ba1 B2 63.7(4) . .
O8 Ba1 B2 94.8(3) . .
F1 Ba1 B2 87.8(4) . .
OC1 Ba1 B2 142.9(4) . .
F2 Ba1 B2 85.5(4) . .
O7 Ba1 B2 104.6(3) . .
O6 Ba1 B2 25.45(18) . .
O1 Ba1 B2 113.3(4) . .
O5 Ba1 B2 25.14(18) . .
B1 Ba1 B2 87.9(4) . .
BC1 Ba1 B2 168.2(4) . .
O7 Ba2 OC2 80.1(3) . 2_655
O7 Ba2 O2 85.8(4) . 5
OC2 Ba2 O2 105.9(3) 2_655 5
O7 Ba2 F2 127.6(3) . 2_655
OC2 Ba2 F2 101.8(3) 2_655 2_655
O2 Ba2 F2 139.9(3) 5 2_655
O7 Ba2 O8 154.6(4) . 2_655
OC2 Ba2 O8 76.2(3) 2_655 2_655
O2 Ba2 O8 91.9(4) 5 2_655
F2 Ba2 O8 67.2(3) 2_655 2_655
O7 Ba2 O6 124.3(3) . 5
OC2 Ba2 O6 154.1(2) 2_655 5
O2 Ba2 O6 71.3(3) 5 5
F2 Ba2 O6 71.1(2) 2_655 5
O8 Ba2 O6 78.2(3) 2_655 5
O7 Ba2 OC1 83.0(3) . .
OC2 Ba2 OC1 48.5(3) 2_655 .
O2 Ba2 OC1 153.6(3) 5 .
F2 Ba2 OC1 63.3(2) 2_655 .
O8 Ba2 OC1 88.1(3) 2_655 .
O6 Ba2 OC1 134.2(2) 5 .
O7 Ba2 O4 76.9(3) . .
OC2 Ba2 O4 157.0(2) 2_655 .
O2 Ba2 O4 73.7(3) 5 .
F2 Ba2 O4 91.4(3) 2_655 .
O8 Ba2 O4 126.6(3) 2_655 .
O6 Ba2 O4 48.42(18) 5 .
OC1 Ba2 O4 126.2(2) . .
O7 Ba2 F1 67.4(3) . .
OC2 Ba2 F1 102.0(3) 2_655 .
O2 Ba2 F1 137.0(3) 5 .
F2 Ba2 F1 61.0(2) 2_655 .
O8 Ba2 F1 126.6(3) 2_655 .
O6 Ba2 F1 96.0(3) 5 .
OC1 Ba2 F1 58.3(2) . .
O4 Ba2 F1 67.9(3) . .
O7 Ba2 O3 83.7(4) . .
OC2 Ba2 O3 60.4(3) 2_655 .
O2 Ba2 O3 45.9(4) 5 .
F2 Ba2 O3 143.0(3) 2_655 .
O8 Ba2 O3 76.7(3) 2_655 .
O6 Ba2 O3 110.0(3) 5 .
OC1 Ba2 O3 108.9(3) . .
O4 Ba2 O3 117.6(3) . .
F1 Ba2 O3 149.0(3) . .
O7 Ba2 B2 99.1(3) . 5
OC2 Ba2 B2 168.8(4) 2_655 5
O2 Ba2 B2 62.9(4) 5 5
F2 Ba2 B2 87.6(4) 2_655 5
O8 Ba2 B2 102.3(3) 2_655 5
O6 Ba2 B2 25.34(18) 5 5
OC1 Ba2 B2 142.6(4) . 5
O4 Ba2 B2 25.42(18) . 5
F1 Ba2 B2 87.9(4) . 5
O3 Ba2 B2 108.4(4) . 5
O7 Ba2 BC1 77.9(3) . .
OC2 Ba2 BC1 24.2(3) 2_655 .
O2 Ba2 BC1 129.1(3) 5 .
F2 Ba2 BC1 84.2(3) 2_655 .
O8 Ba2 BC1 84.1(3) 2_655 .
O6 Ba2 BC1 153.69(19) 5 .
OC1 Ba2 BC1 24.7(3) . .
O4 Ba2 BC1 144.16(17) . .
F1 Ba2 BC1 79.0(3) . .
O3 Ba2 BC1 84.3(3) . .
B2 Ba2 BC1 166.7(4) 5 .
O2 Ba3 O2 129.2(6) . 2
O2 Ba3 O4 144.3(3) . 6_545
O2 Ba3 O4 78.0(4) 2 6_545
O2 Ba3 O4 78.0(4) . 5_455
O2 Ba3 O4 144.3(3) 2 5_455
O4 Ba3 O4 90.6(5) 6_545 5_455
O2 Ba3 O5 77.7(4) . .
O2 Ba3 O5 145.4(3) 2 .
O4 Ba3 O5 69.4(3) 6_545 .
O4 Ba3 O5 49.6(2) 5_455 .
O2 Ba3 O5 145.4(3) . 2
O2 Ba3 O5 77.7(4) 2 2
O4 Ba3 O5 49.6(2) 6_545 2
O4 Ba3 O5 69.4(3) 5_455 2
O5 Ba3 O5 89.4(5) . 2
O2 Ba3 B2 163.9(5) . 2
O2 Ba3 B2 66.8(4) 2 2
O4 Ba3 B2 26.74(19) 6_545 2
O4 Ba3 B2 87.8(4) 5_455 2
O5 Ba3 B2 87.4(4) . 2
O5 Ba3 B2 26.3(2) 2 2
O2 Ba3 B2 66.8(4) . .
O2 Ba3 B2 163.9(5) 2 .
O4 Ba3 B2 87.8(4) 6_545 .
O4 Ba3 B2 26.74(19) 5_455 .
O5 Ba3 B2 26.3(2) . .
O5 Ba3 B2 87.4(4) 2 .
B2 Ba3 B2 97.1(7) 2 .
O2 Ba3 O9 72.5(4) . .
O2 Ba3 O9 72.2(4) 2 .
O4 Ba3 O9 143.3(2) 6_545 .
O4 Ba3 O9 101.2(3) 5_455 .
O5 Ba3 O9 142.4(2) . .
O5 Ba3 O9 102.4(3) 2 .
B2 Ba3 O9 118.3(3) 2 .
B2 Ba3 O9 117.6(3) . .
O2 Ba3 O9 72.2(4) . 2
O2 Ba3 O9 72.5(4) 2 2
O4 Ba3 O9 101.2(3) 6_545 2
O4 Ba3 O9 143.3(2) 5_455 2
O5 Ba3 O9 102.4(3) . 2
O5 Ba3 O9 142.4(2) 2 2
B2 Ba3 O9 117.6(3) 2 2
B2 Ba3 O9 118.3(3) . 2
O9 Ba3 O9 89.9(5) . 2
O2 Ba3 B3 80.7(3) . 6_545
O2 Ba3 B3 81.3(3) 2 6_545
O4 Ba3 B3 81.8(3) 6_545 6_545
O4 Ba3 B3 130.9(3) 5_455 6_545
O5 Ba3 B3 82.9(3) . 6_545
O5 Ba3 B3 129.9(3) 2 6_545
B2 Ba3 B3 103.7(3) 2 6_545
B2 Ba3 B3 104.3(3) . 6_545
O9 Ba3 B3 113.5(4) . 6_545
O9 Ba3 B3 23.7(4) 2 6_545
O2 Ba3 B3 81.3(3) . 5_455
O2 Ba3 B3 80.7(3) 2 5_455
O4 Ba3 B3 130.9(3) 6_545 5_455
O4 Ba3 B3 81.8(3) 5_455 5_455
O5 Ba3 B3 129.9(3) . 5_455
O5 Ba3 B3 82.9(3) 2 5_455
B2 Ba3 B3 104.3(3) 2 5_455
B2 Ba3 B3 103.7(3) . 5_455
O9 Ba3 B3 23.7(4) . 5_455
O9 Ba3 B3 113.5(4) 2 5_455
B3 Ba3 B3 137.2(6) 6_545 5_455
OC2 Ba4 O9 119.4(4) 8_544 4_554
OC2 Ba4 O3 66.6(4) 8_544 7_554
O9 Ba4 O3 82.0(4) 4_554 7_554
OC2 Ba4 F2 78.5(3) 8_544 .
O9 Ba4 F2 136.9(3) 4_554 .
O3 Ba4 F2 69.5(3) 7_554 .
OC2 Ba4 O1 94.5(3) 8_544 7_554
O9 Ba4 O1 91.8(4) 4_554 7_554
O3 Ba4 O1 153.0(5) 7_554 7_554
F2 Ba4 O1 127.7(3) . 7_554
OC2 Ba4 F1 97.4(3) 8_544 .
O9 Ba4 F1 139.6(3) 4_554 .
O3 Ba4 F1 131.2(3) 7_554 .
F2 Ba4 F1 62.0(3) . .
O1 Ba4 F1 67.8(3) 7_554 .
OC2 Ba4 O5 133.8(2) 8_544 .
O9 Ba4 O5 74.4(4) 4_554 .
O3 Ba4 O5 73.0(4) 7_554 .
F2 Ba4 O5 66.8(2) . .
O1 Ba4 O5 130.6(3) 7_554 .
F1 Ba4 O5 92.4(4) . .
OC2 Ba4 O6 165.4(3) 8_544 .
O9 Ba4 O6 75.1(3) 4_554 .
O3 Ba4 O6 120.0(4) 7_554 .
F2 Ba4 O6 91.5(3) . .
O1 Ba4 O6 83.1(3) 7_554 .
F1 Ba4 O6 68.3(2) . .
O5 Ba4 O6 47.67(19) . .
OC2 Ba4 O7 76.8(3) 8_544 7_554
O9 Ba4 O7 49.3(4) 4_554 7_554
O3 Ba4 O7 85.8(4) 7_554 7_554
F2 Ba4 O7 150.5(3) . 7_554
O1 Ba4 O7 70.5(3) 7_554 7_554
F1 Ba4 O7 137.4(3) . 7_554
O5 Ba4 O7 122.3(3) . 7_554
O6 Ba4 O7 115.5(3) . 7_554
OC2 Ba4 B2 159.4(2) 8_544 .
O9 Ba4 B2 63.2(4) 4_554 .
O3 Ba4 B2 94.7(4) 7_554 .
F2 Ba4 B2 87.0(3) . .
O1 Ba4 B2 106.0(3) 7_554 .
F1 Ba4 B2 88.4(4) . .
O5 Ba4 B2 25.71(19) . .
O6 Ba4 B2 25.9(2) . .
O7 Ba4 B2 111.8(4) 7_554 .
OC2 Ba4 B3 102.5(4) 8_544 7_554
O9 Ba4 B3 25.5(4) 4_554 7_554
O3 Ba4 B3 91.3(4) 7_554 7_554
F2 Ba4 B3 158.8(3) . 7_554
O1 Ba4 B3 73.5(4) 7_554 7_554
F1 Ba4 B3 137.5(3) . 7_554
O5 Ba4 B3 99.9(4) . 7_554
O6 Ba4 B3 90.7(4) . 7_554
O7 Ba4 B3 26.2(4) 7_554 7_554
B2 Ba4 B3 85.8(4) . 7_554
OC2 Ba4 Li1 66.8(4) 8_544 .
O9 Ba4 Li1 173.4(5) 4_554 .
O3 Ba4 Li1 99.3(3) 7_554 .
F2 Ba4 Li1 39.5(2) . .
O1 Ba4 Li1 89.9(3) 7_554 .
F1 Ba4 Li1 36.2(3) . .
O5 Ba4 Li1 99.7(5) . .
O6 Ba4 Li1 98.7(4) . .
O7 Ba4 Li1 137.1(5) 7_554 .
B2 Ba4 Li1 110.2(6) . .
B3 Ba4 Li1 159.8(4) 7_554 .
OC2 Ba5 O1 91.3(3) . .
OC2 Ba5 O9 122.2(4) . 2
O1 Ba5 O9 86.9(3) . 2
OC2 Ba5 F2 82.0(3) . 8_545
O1 Ba5 F2 125.9(3) . 8_545
O9 Ba5 F2 140.8(3) 2 8_545
OC2 Ba5 O3 66.2(3) . 2_655
O1 Ba5 O3 152.9(5) . 2_655
O9 Ba5 O3 92.6(4) 2 2_655
F2 Ba5 O3 68.0(3) 8_545 2_655
OC2 Ba5 O4 160.0(3) . 7
O1 Ba5 O4 78.4(3) . 7
O9 Ba5 O4 74.7(4) 2 7
F2 Ba5 O4 90.3(4) 8_545 7
O3 Ba5 O4 127.6(3) 2_655 7
OC2 Ba5 F1 93.6(3) . 7
O1 Ba5 F1 67.5(3) . 7
O9 Ba5 F1 136.9(3) 2 7
F2 Ba5 F1 59.6(3) 8_545 7
O3 Ba5 F1 126.0(3) 2_655 7
O4 Ba5 F1 66.7(2) 7 7
OC2 Ba5 O6 142.1(2) . 4
O1 Ba5 O6 125.3(3) . 4
O9 Ba5 O6 74.4(3) 2 4
F2 Ba5 O6 69.1(2) 8_545 4
O3 Ba5 O6 80.2(3) 2_655 4
O4 Ba5 O6 47.37(18) 7 4
F1 Ba5 O6 92.3(3) 7 4
OC2 Ba5 B3 97.4(4) . 6_545
O1 Ba5 B3 93.9(4) . 6_545
O9 Ba5 B3 25.6(4) 2 6_545
F2 Ba5 B3 140.1(3) 8_545 6_545
O3 Ba5 B3 75.4(4) 2_655 6_545
O4 Ba5 B3 100.2(4) 7 6_545
F1 Ba5 B3 158.6(3) 7 6_545
O6 Ba5 B3 90.2(4) 4 6_545
OC2 Ba5 O8 73.7(3) . .
O1 Ba5 O8 84.5(4) . .
O9 Ba5 O8 48.6(4) 2 .
F2 Ba5 O8 141.6(3) 8_545 .
O3 Ba5 O8 75.1(3) 2_655 .
O4 Ba5 O8 121.5(3) 7 .
F1 Ba5 O8 149.2(3) 7 .
O6 Ba5 O8 115.1(3) 4 .
B3 Ba5 O8 25.8(4) 6_545 .
OC2 Ba5 B2 167.7(3) . 4
O1 Ba5 B2 100.4(3) . 4
O9 Ba5 B2 62.7(4) 2 4
F2 Ba5 B2 88.2(4) 8_545 4
O3 Ba5 B2 103.3(3) 2_655 4
O4 Ba5 B2 25.86(19) 7 4
F1 Ba5 B2 87.6(3) 7 4
O6 Ba5 B2 25.7(2) 4 4
B3 Ba5 B2 85.5(4) 6_545 4
O8 Ba5 B2 110.8(4) . 4
OC2 Ba5 Li1 66.3(4) . 7
O1 Ba5 Li1 90.2(3) . 7
O9 Ba5 Li1 171.1(5) 2 7
F2 Ba5 Li1 38.3(3) 8_545 7
O3 Ba5 Li1 93.8(3) 2_655 7
O4 Ba5 Li1 96.4(4) 7 7
F1 Ba5 Li1 34.8(2) 7 7
O6 Ba5 Li1 100.6(4) 4 7
B3 Ba5 Li1 163.3(5) 6_545 7
O8 Ba5 Li1 139.4(5) . 7
B2 Ba5 Li1 109.7(5) 4 7
O6 Ba6 O4 145.51(17) 6_545 6_545
O6 Ba6 O5 140.86(16) 6_545 .
O4 Ba6 O5 73.50(16) 6_545 .
O6 Ba6 O8 85.8(3) 6_545 .
O4 Ba6 O8 105.4(4) 6_545 .
O5 Ba6 O8 76.4(4) . .
O6 Ba6 O3 91.5(4) 6_545 7_554
O4 Ba6 O3 103.9(5) 6_545 7_554
O5 Ba6 O3 75.6(4) . 7_554
O8 Ba6 O3 131.1(2) . 7_554
O6 Ba6 F1 73.56(16) 6_545 6_545
O4 Ba6 F1 72.02(16) 6_545 6_545
O5 Ba6 F1 145.51(15) . 6_545
O8 Ba6 F1 112.7(4) . 6_545
O3 Ba6 F1 113.2(4) 7_554 6_545
O6 Ba6 O7 85.8(4) 6_545 6_545
O4 Ba6 O7 78.1(4) 6_545 6_545
O5 Ba6 O7 107.0(4) . 6_545
O8 Ba6 O7 49.5(4) . 6_545
O3 Ba6 O7 177.1(4) 7_554 6_545
F1 Ba6 O7 65.3(4) 6_545 6_545
O6 Ba6 O1 89.2(4) 6_545 4_554
O4 Ba6 O1 78.8(4) 6_545 4_554
O5 Ba6 O1 107.7(4) . 4_554
O8 Ba6 O1 175.0(3) . 4_554
O3 Ba6 O1 49.0(4) 7_554 4_554
F1 Ba6 O1 65.7(4) 6_545 4_554
O7 Ba6 O1 130.06(17) 6_545 4_554
O6 Ba6 F2 73.31(15) 6_545 .
O4 Ba6 F2 141.09(14) 6_545 .
O5 Ba6 F2 67.60(14) . .
O8 Ba6 F2 65.1(3) . .
O3 Ba6 F2 67.4(4) 7_554 .
F1 Ba6 F2 146.87(14) 6_545 .
O7 Ba6 F2 112.4(4) 6_545 .
O1 Ba6 F2 113.5(3) 4_554 .
O6 Ba6 B1 96.9(4) 6_545 4_554
O4 Ba6 B1 85.9(5) 6_545 4_554
O5 Ba6 B1 86.8(5) . 4_554
O8 Ba6 B1 155.8(4) . 4_554
O3 Ba6 B1 25.3(4) 7_554 4_554
F1 Ba6 B1 91.0(4) 6_545 4_554
O7 Ba6 B1 154.5(4) 6_545 4_554
O1 Ba6 B1 25.4(4) 4_554 4_554
F2 Ba6 B1 92.6(4) . 4_554
O6 Ba6 B3 92.0(4) 6_545 6_545
O4 Ba6 B3 86.4(5) 6_545 6_545
O5 Ba6 B3 86.6(5) . 6_545
O8 Ba6 B3 25.6(3) . 6_545
O3 Ba6 B3 155.6(4) 7_554 6_545
F1 Ba6 B3 90.9(4) 6_545 6_545
O7 Ba6 B3 25.6(4) 6_545 6_545
O1 Ba6 B3 155.1(3) 4_554 6_545
F2 Ba6 B3 90.6(4) . 6_545
B1 Ba6 B3 171.0(2) 4_554 6_545
O6 Ba6 Ba7 151.4(3) 6_545 .
O4 Ba6 Ba7 46.8(3) 6_545 .
O5 Ba6 Ba7 46.2(3) . .
O8 Ba6 Ba7 118.6(2) . .
O3 Ba6 Ba7 61.7(3) 7_554 .
F1 Ba6 Ba7 106.60(19) 6_545 .
O7 Ba6 Ba7 120.9(2) 6_545 .
O1 Ba6 Ba7 66.3(2) 4_554 .
F2 Ba6 Ba7 102.25(16) . .
B1 Ba6 Ba7 54.6(4) 4_554 .
B3 Ba6 Ba7 116.4(3) 6_545 .
O9 Ba7 O9 128.0(6) 3_554 4_554
O9 Ba7 O5 77.8(4) 3_554 2
O9 Ba7 O5 145.9(3) 4_554 2
O9 Ba7 O5 145.9(3) 3_554 .
O9 Ba7 O5 77.8(4) 4_554 .
O5 Ba7 O5 90.6(5) 2 .
O9 Ba7 O4 144.8(3) 3_554 5_455
O9 Ba7 O4 78.5(3) 4_554 5_455
O5 Ba7 O4 69.7(3) 2 5_455
O5 Ba7 O4 49.8(2) . 5_455
O9 Ba7 O4 78.5(3) 3_554 6_545
O9 Ba7 O4 144.8(3) 4_554 6_545
O5 Ba7 O4 49.8(2) 2 6_545
O5 Ba7 O4 69.7(3) . 6_545
O4 Ba7 O4 90.4(4) 5_455 6_545
O9 Ba7 B2 165.9(5) 3_554 .
O9 Ba7 B2 66.2(4) 4_554 .
O5 Ba7 B2 89.1(4) 2 .
O5 Ba7 B2 26.9(2) . .
O4 Ba7 B2 27.2(2) 5_455 .
O4 Ba7 B2 88.9(4) 6_545 .
O9 Ba7 B2 66.2(4) 3_554 2
O9 Ba7 B2 165.9(5) 4_554 2
O5 Ba7 B2 26.9(2) 2 2
O5 Ba7 B2 89.1(4) . 2
O4 Ba7 B2 88.9(4) 5_455 2
O4 Ba7 B2 27.2(2) 6_545 2
B2 Ba7 B2 99.7(7) . 2
O9 Ba7 B1 79.8(4) 3_554 4_554
O9 Ba7 B1 82.2(4) 4_554 4_554
O5 Ba7 B1 128.5(3) 2 4_554
O5 Ba7 B1 82.9(4) . 4_554
O4 Ba7 B1 131.6(4) 5_455 4_554
O4 Ba7 B1 80.6(3) 6_545 4_554
B2 Ba7 B1 104.7(4) . 4_554
B2 Ba7 B1 101.8(3) 2 4_554
O9 Ba7 B1 82.2(4) 3_554 3_554
O9 Ba7 B1 79.8(4) 4_554 3_554
O5 Ba7 B1 82.9(4) 2 3_554
O5 Ba7 B1 128.5(3) . 3_554
O4 Ba7 B1 80.6(3) 5_455 3_554
O4 Ba7 B1 131.6(4) 6_545 3_554
B2 Ba7 B1 101.8(3) . 3_554
B2 Ba7 B1 104.7(4) 2 3_554
B1 Ba7 B1 138.4(7) 4_554 3_554
O9 Ba7 Ba3 64.0(3) 3_554 3_554
O9 Ba7 Ba3 64.0(3) 4_554 3_554
O5 Ba7 Ba3 134.7(3) 2 3_554
O5 Ba7 Ba3 134.7(3) . 3_554
O4 Ba7 Ba3 134.8(2) 5_455 3_554
O4 Ba7 Ba3 134.8(2) 6_545 3_554
B2 Ba7 Ba3 130.1(3) . 3_554
B2 Ba7 Ba3 130.1(3) 2 3_554
B1 Ba7 Ba3 69.2(3) 4_554 3_554
B1 Ba7 Ba3 69.2(3) 3_554 3_554
O9 Ba7 Ba6 102.8(2) 3_554 .
O9 Ba7 Ba6 103.0(2) 4_554 .
O5 Ba7 Ba6 89.9(2) 2 .
O5 Ba7 Ba6 44.50(10) . .
O4 Ba7 Ba6 90.68(18) 5_455 .
O4 Ba7 Ba6 43.24(10) 6_545 .
B2 Ba7 Ba6 71.32(19) . .
B2 Ba7 Ba6 70.41(19) 2 .
B1 Ba7 Ba6 51.4(3) 4_554 .
B1 Ba7 Ba6 170.2(3) 3_554 .
Ba3 Ba7 Ba6 120.56(3) 3_554 .
O3 B1 O1 123.9(17) 5_455 .
O3 B1 O2 115.1(14) 5_455 .
O1 B1 O2 120.9(16) . .
O3 B1 Ba1 151.2(12) 5_455 .
O1 B1 Ba1 68.4(10) . .
O2 B1 Ba1 58.6(8) . .
O3 B1 Ba6 61.8(9) 5_455 3
O1 B1 Ba6 69.2(9) . 3
O2 B1 Ba6 153.3(12) . 3
Ba1 B1 Ba6 137.5(6) . 3
O3 B1 Ba7 89.3(11) 5_455 3
O1 B1 Ba7 102.3(10) . 3
O2 B1 Ba7 79.6(10) . 3
Ba1 B1 Ba7 114.8(6) . 3
Ba6 B1 Ba7 74.0(4) 3 3
O3 B1 Ba2 70.8(9) 5_455 5_455
O1 B1 Ba2 144.2(12) . 5_455
O2 B1 Ba2 55.5(7) . 5_455
Ba1 B1 Ba2 85.4(4) . 5_455
Ba6 B1 Ba2 132.4(6) 3 5_455
Ba7 B1 Ba2 110.9(5) 3 5_455
B1 O1 Ba5 130.1(11) . .
B1 O1 Ba4 129.8(11) . 7
Ba5 O1 Ba4 100.0(4) . 7
B1 O1 Ba1 86.2(10) . .
Ba5 O1 Ba1 89.2(4) . .
Ba4 O1 Ba1 98.4(4) 7 .
B1 O1 Ba6 85.5(10) . 3
Ba5 O1 Ba6 95.7(4) . 3
Ba4 O1 Ba6 87.4(4) 7 3
Ba1 O1 Ba6 171.7(4) . 3
B1 O2 Ba3 146.5(11) . .
B1 O2 Ba1 95.1(10) . .
Ba3 O2 Ba1 103.1(4) . .
B1 O2 Ba2 99.8(9) . 5_455
Ba3 O2 Ba2 101.6(4) . 5_455
Ba1 O2 Ba2 106.5(5) . 5_455
B1 O3 Ba4 142.3(12) 5 7
B1 O3 Ba6 92.9(10) 5 7
Ba4 O3 Ba6 99.4(4) 7 7
B1 O3 Ba5 126.3(11) 5 2_655
Ba4 O3 Ba5 89.7(4) 7 2_655
Ba6 O3 Ba5 88.9(4) 7 2_655
B1 O3 Ba2 85.2(10) 5 .
Ba4 O3 Ba2 84.8(3) 7 .
Ba6 O3 Ba2 175.0(5) 7 .
Ba5 O3 Ba2 88.5(4) 2_655 .
O5 B2 O6 120.3(6) . .
O5 B2 O4 119.0(6) . 5_455
O6 B2 O4 120.0(6) . 5_455
O5 B2 Ba7 67.7(8) . .
O6 B2 Ba7 144.8(14) . .
O4 B2 Ba7 68.9(8) 5_455 .
O5 B2 Ba3 66.7(8) . .
O6 B2 Ba3 133.6(13) . .
O4 B2 Ba3 66.4(7) 5_455 .
Ba7 B2 Ba3 81.59(17) . .
O5 B2 Ba4 67.4(7) . .
O6 B2 Ba4 70.7(7) . .
O4 B2 Ba4 144.0(14) 5_455 .
Ba7 B2 Ba4 84.0(5) . .
Ba3 B2 Ba4 134.0(2) . .
O5 B2 Ba5 142.3(14) . 3_554
O6 B2 Ba5 71.0(7) . 3_554
O4 B2 Ba5 68.0(7) 5_455 3_554
Ba7 B2 Ba5 83.7(5) . 3_554
Ba3 B2 Ba5 134.5(2) . 3_554
Ba4 B2 Ba5 86.4(5) . 3_554
O5 B2 Ba1 66.6(7) . .
O6 B2 Ba1 64.1(7) . .
O4 B2 Ba1 138.9(14) 5_455 .
Ba7 B2 Ba1 134.2(2) . .
Ba3 B2 Ba1 82.5(5) . .
Ba4 B2 Ba1 77.10(15) . .
Ba5 B2 Ba1 135.1(2) 3_554 .
O5 B2 Ba2 140.1(14) . 5_455
O6 B2 Ba2 64.6(7) . 5_455
O4 B2 Ba2 65.1(8) 5_455 5_455
Ba7 B2 Ba2 133.9(2) . 5_455
Ba3 B2 Ba2 82.5(5) . 5_455
Ba4 B2 Ba2 135.2(2) . 5_455
Ba5 B2 Ba2 77.48(15) 3_554 5_455
Ba1 B2 Ba2 85.5(5) . 5_455
B2 O4 Ba6 173.4(7) 5 6
B2 O4 Ba3 86.8(8) 5 5
Ba6 O4 Ba3 90.6(2) 6 5
B2 O4 Ba7 84.0(8) 5 5
Ba6 O4 Ba7 89.9(3) 6 5
Ba3 O4 Ba7 89.52(15) 5 5
B2 O4 Ba2 89.4(8) 5 .
Ba6 O4 Ba2 96.8(3) 6 .
Ba3 O4 Ba2 92.5(5) 5 .
Ba7 O4 Ba2 173.0(2) 5 .
B2 O4 Ba5 86.1(8) 5 7_554
Ba6 O4 Ba5 96.6(3) 6 7_554
Ba3 O4 Ba5 172.8(2) 5 7_554
Ba7 O4 Ba5 91.2(5) 5 7_554
Ba2 O4 Ba5 85.92(14) . 7_554
B2 O5 Ba6 173.5(5) . .
B2 O5 Ba7 85.5(8) . .
Ba6 O5 Ba7 89.3(3) . .
B2 O5 Ba3 86.9(9) . .
Ba6 O5 Ba3 89.2(3) . .
Ba7 O5 Ba3 90.01(15) . .
B2 O5 Ba4 86.9(8) . .
Ba6 O5 Ba4 97.2(3) . .
Ba7 O5 Ba4 92.5(5) . .
Ba3 O5 Ba4 173.2(3) . .
B2 O5 Ba1 88.3(8) . .
Ba6 O5 Ba1 97.1(3) . .
Ba7 O5 Ba1 173.4(2) . .
Ba3 O5 Ba1 91.7(5) . .
Ba4 O5 Ba1 85.16(14) . .
B2 O6 Ba6 172.9(12) . 6
B2 O6 Ba1 90.4(7) . .
Ba6 O6 Ba1 95.0(2) 6 .
B2 O6 Ba2 90.0(7) . 5_455
Ba6 O6 Ba2 93.7(2) 6 5_455
Ba1 O6 Ba2 97.7(4) . 5_455
B2 O6 Ba4 83.5(8) . .
Ba6 O6 Ba4 92.5(2) 6 .
Ba1 O6 Ba4 84.75(14) . .
Ba2 O6 Ba4 173.1(2) 5_455 .
B2 O6 Ba5 83.3(8) . 3_554
Ba6 O6 Ba5 91.1(2) 6 3_554
Ba1 O6 Ba5 173.3(2) . 3_554
Ba2 O6 Ba5 84.83(14) 5_455 3_554
Ba4 O6 Ba5 92.1(3) . 3_554
O9 B3 O7 119.7(13) 5 .
O9 B3 O8 123.9(13) 5 6
O7 B3 O8 115.9(15) . 6
O9 B3 Ba5 59.3(8) 5 6
O7 B3 Ba5 148.8(11) . 6
O8 B3 Ba5 77.1(8) 6 6
O9 B3 Ba4 58.5(8) 5 7
O7 B3 Ba4 70.6(8) . 7
O8 B3 Ba4 155.9(11) 6 7
Ba5 B3 Ba4 86.8(5) 6 7
O9 B3 Ba6 149.6(11) 5 6
O7 B3 Ba6 64.4(8) . 6
O8 B3 Ba6 57.4(8) 6 6
Ba5 B3 Ba6 134.5(5) 6 6
Ba4 B3 Ba6 135.0(5) 7 6
O9 B3 Ba3 76.9(9) 5 5
O7 B3 Ba3 96.7(10) . 5
O8 B3 Ba3 90.2(9) 6 5
Ba5 B3 Ba3 112.1(5) 6 5
Ba4 B3 Ba3 112.7(5) 7 5
Ba6 B3 Ba3 72.7(4) 6 5
B3 O7 Ba2 134.2(10) . .
B3 O7 Ba1 128.3(10) . .
Ba2 O7 Ba1 97.3(4) . .
B3 O7 Ba6 90.0(9) . 6
Ba2 O7 Ba6 95.8(4) . 6
Ba1 O7 Ba6 88.2(3) . 6
B3 O7 Ba4 83.2(9) . 7
Ba2 O7 Ba4 88.2(4) . 7
Ba1 O7 Ba4 96.9(4) . 7
Ba6 O7 Ba4 173.1(5) 6 7
B3 O8 Ba1 135.6(9) 6_545 .
B3 O8 Ba6 97.0(9) 6_545 .
Ba1 O8 Ba6 101.6(4) . .
B3 O8 Ba2 128.0(10) 6_545 2_655
Ba1 O8 Ba2 91.4(3) . 2_655
Ba6 O8 Ba2 92.1(3) . 2_655
B3 O8 Ba5 77.1(9) 6_545 .
Ba1 O8 Ba5 84.1(3) . .
Ba6 O8 Ba5 173.8(4) . .
Ba2 O8 Ba5 90.2(3) 2_655 .
B3 O9 Ba7 150.5(11) 5_455 3
B3 O9 Ba4 96.0(9) 5_455 3
Ba7 O9 Ba4 102.2(4) 3 3
B3 O9 Ba5 95.1(9) 5_455 2
Ba7 O9 Ba5 101.9(4) 3 2
Ba4 O9 Ba5 106.0(4) 3 2
B3 O9 Ba3 79.4(9) 5_455 .
Ba7 O9 Ba3 71.1(3) 3 .
Ba4 O9 Ba3 127.8(4) 3 .
Ba5 O9 Ba3 126.2(4) 2 .
OC2 BC1 OC2 122.9(13) . 2_655
OC2 BC1 OC1 118.6(6) . .
OC2 BC1 OC1 118.6(6) 2_655 .
OC2 BC1 Ba1 114.9(4) . 2_655
OC2 BC1 Ba1 91.0(4) 2_655 2_655
OC1 BC1 Ba1 62.7(2) . 2_655
OC2 BC1 Ba1 91.0(4) . .
OC2 BC1 Ba1 114.9(4) 2_655 .
OC1 BC1 Ba1 62.7(2) . .
Ba1 BC1 Ba1 125.5(4) 2_655 .
OC2 BC1 Ba2 169.2(4) . .
OC2 BC1 Ba2 56.3(5) 2_655 .
OC1 BC1 Ba2 63.4(2) . .
Ba1 BC1 Ba2 75.64(17) 2_655 .
Ba1 BC1 Ba2 80.67(19) . .
OC2 BC1 Ba2 56.3(5) . 2_655
OC2 BC1 Ba2 169.2(4) 2_655 2_655
OC1 BC1 Ba2 63.4(2) . 2_655
Ba1 BC1 Ba2 80.66(19) 2_655 2_655
Ba1 BC1 Ba2 75.64(17) . 2_655
Ba2 BC1 Ba2 126.8(4) . 2_655
BC1 OC1 Li1 180.0 . .
BC1 OC1 Ba1 91.9(2) . 2_655
Li1 OC1 Ba1 88.1(2) . 2_655
BC1 OC1 Ba1 91.9(2) . .
Li1 OC1 Ba1 88.1(2) . .
Ba1 OC1 Ba1 176.1(4) 2_655 .
BC1 OC1 Ba2 91.9(2) . .
Li1 OC1 Ba2 88.1(2) . .
Ba1 OC1 Ba2 86.85(3) 2_655 .
Ba1 OC1 Ba2 93.02(3) . .
BC1 OC1 Ba2 91.9(2) . 2_655
Li1 OC1 Ba2 88.1(2) . 2_655
Ba1 OC1 Ba2 93.02(3) 2_655 2_655
Ba1 OC1 Ba2 86.85(3) . 2_655
Ba2 OC1 Ba2 176.2(4) . 2_655
BC1 OC2 Ba5 132.2(5) . .
BC1 OC2 Ba4 117.3(5) . 8_545
Ba5 OC2 Ba4 100.6(3) . 8_545
BC1 OC2 Ba2 99.5(7) . 2_655
Ba5 OC2 Ba2 106.0(3) . 2_655
Ba4 OC2 Ba2 94.1(3) 8_545 2_655
F1 Li1 F1 166.5(19) . 2_655
F1 Li1 F2 90.1(3) . .
F1 Li1 F2 88.6(3) 2_655 .
F1 Li1 F2 88.6(3) . 2_655
F1 Li1 F2 90.1(3) 2_655 2_655
F2 Li1 F2 168.9(17) . 2_655
F1 Li1 OC1 83.3(10) . .
F1 Li1 OC1 83.3(10) 2_655 .
F2 Li1 OC1 84.4(9) . .
F2 Li1 OC1 84.4(9) 2_655 .
F1 Li1 Ba4 131.1(7) . 2_655
F1 Li1 Ba4 57.7(5) 2_655 2_655
F2 Li1 Ba4 130.0(7) . 2_655
F2 Li1 Ba4 57.2(4) 2_655 2_655
OC1 Li1 Ba4 121.7(4) . 2_655
F1 Li1 Ba4 57.7(5) . .
F1 Li1 Ba4 131.1(7) 2_655 .
F2 Li1 Ba4 57.2(4) . .
F2 Li1 Ba4 130.0(7) 2_655 .
OC1 Li1 Ba4 121.7(4) . .
Ba4 Li1 Ba4 116.6(9) 2_655 .
F1 Li1 Ba5 128.7(7) . 8_544
F1 Li1 Ba5 59.8(5) 2_655 8_544
F2 Li1 Ba5 53.7(4) . 8_544
F2 Li1 Ba5 133.8(7) 2_655 8_544
OC1 Li1 Ba5 121.4(4) . 8_544
Ba4 Li1 Ba5 76.7(4) 2_655 8_544
Ba4 Li1 Ba5 71.5(4) . 8_544
F1 Li1 Ba5 59.8(5) . 7_554
F1 Li1 Ba5 128.7(7) 2_655 7_554
F2 Li1 Ba5 133.8(7) . 7_554
F2 Li1 Ba5 53.7(4) 2_655 7_554
OC1 Li1 Ba5 121.4(4) . 7_554
Ba4 Li1 Ba5 71.5(4) 2_655 7_554
Ba4 Li1 Ba5 76.7(4) . 7_554
Ba5 Li1 Ba5 117.3(8) 8_544 7_554
F1 Li1 Ba1 119.0(9) . 2_655
F1 Li1 Ba1 51.1(6) 2_655 2_655
F2 Li1 Ba1 119.2(9) . 2_655
F2 Li1 Ba1 52.6(5) 2_655 2_655
OC1 Li1 Ba1 52.2(4) . 2_655
Ba4 Li1 Ba1 69.49(6) 2_655 2_655
Ba4 Li1 Ba1 173.9(8) . 2_655
Ba5 Li1 Ba1 110.88(7) 8_544 2_655
Ba5 Li1 Ba1 106.33(7) 7_554 2_655
F1 Li1 Ba1 51.1(6) . .
F1 Li1 Ba1 119.0(9) 2_655 .
F2 Li1 Ba1 52.6(5) . .
F2 Li1 Ba1 119.2(9) 2_655 .
OC1 Li1 Ba1 52.2(4) . .
Ba4 Li1 Ba1 173.9(8) 2_655 .
Ba4 Li1 Ba1 69.49(6) . .
Ba5 Li1 Ba1 106.33(7) 8_544 .
Ba5 Li1 Ba1 110.88(7) 7_554 .
Ba1 Li1 Ba1 104.5(7) 2_655 .
F1 Li1 Ba2 117.3(9) . 2_655
F1 Li1 Ba2 53.2(5) 2_655 2_655
F2 Li1 Ba2 48.8(5) . 2_655
F2 Li1 Ba2 122.8(9) 2_655 2_655
OC1 Li1 Ba2 53.1(4) . 2_655
Ba4 Li1 Ba2 110.83(7) 2_655 2_655
Ba4 Li1 Ba2 106.01(7) . 2_655
Ba5 Li1 Ba2 68.27(5) 8_544 2_655
Ba5 Li1 Ba2 174.5(8) 7_554 2_655
Ba1 Li1 Ba2 70.5(4) 2_655 2_655
Ba1 Li1 Ba2 66.3(4) . 2_655
Li1 F1 Ba1 95.4(7) . .
Li1 F1 Ba4 86.1(7) . .
Ba1 F1 Ba4 89.10(15) . .
Li1 F1 Ba6 172.6(11) . 6
Ba1 F1 Ba6 89.3(2) . 6
Ba4 F1 Ba6 88.3(3) . 6
Li1 F1 Ba2 94.0(7) . .
Ba1 F1 Ba2 93.5(4) . .
Ba4 F1 Ba2 177.3(5) . .
Ba6 F1 Ba2 91.4(2) 6 .
Li1 F1 Ba5 85.4(7) . 7_554
Ba1 F1 Ba5 178.1(4) . 7_554
Ba4 F1 Ba5 92.7(4) . 7_554
Ba6 F1 Ba5 90.1(3) 6 7_554
Ba2 F1 Ba5 84.64(14) . 7_554
Li1 F2 Ba2 95.3(6) . 2_655
Li1 F2 Ba5 88.0(6) . 8_544
Ba2 F2 Ba5 92.03(14) 2_655 8_544
Li1 F2 Ba4 83.3(6) . .
Ba2 F2 Ba4 177.5(4) 2_655 .
Ba5 F2 Ba4 90.0(4) 8_544 .
Li1 F2 Ba1 90.5(6) . .
Ba2 F2 Ba1 89.7(4) 2_655 .
Ba5 F2 Ba1 177.8(3) 8_544 .
Ba4 F2 Ba1 88.20(13) . .
Li1 F2 Ba6 174.3(10) . .
Ba2 F2 Ba6 88.3(2) 2_655 .
Ba5 F2 Ba6 87.4(2) 8_544 .
Ba4 F2 Ba6 93.2(3) . .
Ba1 F2 Ba6 93.9(2) . .

loop_
_geom_bond_atom_site_label_1
_geom_bond_atom_site_label_2
_geom_bond_distance
_geom_bond_site_symmetry_2
Ba1 O2 2.698(12) .
Ba1 O8 2.743(12) .
Ba1 F1 2.808(12) .
Ba1 OC1 2.8418(9) .
Ba1 F2 2.856(10) .
Ba1 O7 2.857(12) .
Ba1 O6 2.897(9) .
Ba1 O1 2.935(14) .
Ba1 O5 2.955(12) .
Ba1 B1 3.15(2) .
Ba1 BC1 3.195(6) .
Ba1 B2 3.219(15) .
Ba2 O7 2.719(14) .
Ba2 OC2 2.763(10) 2_655
Ba2 O2 2.766(12) 5
Ba2 F2 2.768(11) 2_655
Ba2 O8 2.802(11) 2_655
Ba2 O6 2.919(9) 5
Ba2 OC1 2.9294(9) .
Ba2 O4 2.932(13) .
Ba2 F1 2.938(10) .
Ba2 O3 3.135(15) .
Ba2 B2 3.231(15) 5
Ba2 BC1 3.274(6) .
Ba3 O2 2.602(13) .
Ba3 O2 2.602(13) 2
Ba3 O4 2.826(11) 6_545
Ba3 O4 2.826(11) 5_455
Ba3 O5 2.832(13) .
Ba3 O5 2.832(13) 2
Ba3 B2 3.078(16) 2
Ba3 B2 3.078(16) .
Ba3 O9 3.311(13) .
Ba3 O9 3.311(13) 2
Ba3 B3 3.341(17) 6_545
Ba3 B3 3.341(17) 5_455
Ba4 OC2 2.674(8) 8_544
Ba4 O9 2.700(12) 4_554
Ba4 O3 2.755(12) 7_554
Ba4 F2 2.848(10) .
Ba4 O1 2.849(13) 7_554
Ba4 F1 2.850(11) .
Ba4 O5 2.911(13) .
Ba4 O6 2.991(9) .
Ba4 O7 2.992(13) 7_554
Ba4 B2 3.149(15) .
Ba4 B3 3.150(17) 7_554
Ba4 Li1 3.364(15) .
Ba5 OC2 2.519(9) .
Ba5 O1 2.693(12) .
Ba5 O9 2.718(12) 2
Ba5 F2 2.803(10) 8_545
Ba5 O3 2.909(15) 2_655
Ba5 O4 2.950(10) 7
Ba5 F1 3.015(12) 7
Ba5 O6 3.022(9) 4
Ba5 B3 3.147(16) 6_545
Ba5 O8 3.148(12) .
Ba5 B2 3.173(15) 4
Ba5 Li1 3.476(15) 7
Ba6 O6 2.547(5) 6_545
Ba6 O4 2.659(5) 6_545
Ba6 O5 2.721(5) .
Ba6 O8 2.750(12) .
Ba6 O3 2.783(14) 7_554
Ba6 F1 2.910(6) 6_545
Ba6 O7 2.919(13) 6_545
Ba6 O1 2.957(14) 4_554
Ba6 F2 2.967(5) .
Ba6 B1 3.154(18) 4_554
Ba6 B3 3.238(18) 6_545
Ba6 Ba7 3.8817(12) .
Ba7 O9 2.602(13) 3_554
Ba7 O9 2.602(14) 4_554
Ba7 O5 2.802(12) 2
Ba7 O5 2.802(12) .
Ba7 O4 2.832(13) 5_455
Ba7 O4 2.832(13) 6_545
Ba7 B2 3.019(16) .
Ba7 B2 3.019(16) 2
Ba7 B1 3.293(19) 4_554
Ba7 B1 3.293(19) 3_554
B1 O3 1.35(2) 5_455
B1 O1 1.35(2) .
B1 O2 1.40(2) .
B2 O5 1.368(8) .
B2 O6 1.383(9) .
B2 O4 1.387(8) 5_455
B3 O9 1.36(2) 5
B3 O7 1.400(19) .
B3 O8 1.407(19) 6
BC1 OC2 1.359(10) .
BC1 OC2 1.359(10) 2_655
BC1 OC1 1.368(17) .
OC1 Li1 2.30(3) .
Li1 F1 1.992(7) .
Li1 F1 1.992(7) 2_655
Li1 F2 2.154(6) .
Li1 F2 2.154(6) 2_655
